data_4340085
loop_
_publ_author_name
'Diefenbach, Kariem'
'Lin, Jian'
'Cross, Justin N.'
'Dalal, Naresh S.'
'Shatruk, Michael'
'Albrecht-Schmitt, Thomas E'

_publ_section_title
;
 Expansion of the Rich Structures and Magnetic Properties of Neptunium
 Selenites: Soft Ferromagnetism in Np(SeO3)2.
;
_journal_issue 14
_journal_name_full 'Inorganic chemistry'
_journal_page_first 7154
_journal_page_last 7159
_journal_paper_doi 10.1021/ic500181t
_journal_volume 53
_journal_year 2014
_chemical_formula_moiety NpO2(SeO3)
_chemical_formula_sum 'Np O5 Se'
_chemical_formula_weight 395.96
_chemical_melting_point ?
_chemical_name_common 'Neptunium selenite'
_chemical_name_systematic
; 
 ? 
;
_space_group_IT_number 11
_symmetry_cell_setting monoclinic
_symmetry_space_group_name_Hall '-P 2yb'
_symmetry_space_group_name_H-M 'P 1 21/m 1'
_atom_sites_solution_hydrogens none
_atom_sites_solution_primary direct
_atom_sites_solution_secondary difmap
_audit_creation_method SHELXL-97
_cell_angle_alpha 90.00
_cell_angle_beta 90.043(2)
_cell_angle_gamma 90.00
_cell_formula_units_Z 2
_cell_length_a 4.2501(3)
_cell_length_b 9.2223(7)
_cell_length_c 5.3840(4)
_cell_measurement_reflns_used 1522
_cell_measurement_temperature 296(2)
_cell_measurement_theta_max 27.56
_cell_measurement_theta_min 3.78
_cell_volume 211.03(3)
_computing_cell_refinement 'smart saint'
_computing_data_collection smart
_computing_data_reduction SAINT
_computing_molecular_graphics 'SHELXS-97 (Sheldrick, 1997)'
_computing_publication_material 'SHELXCIF-97 (Sheldrick, 2000)'
_computing_structure_refinement 'SHELXL-97 (Sheldrick, 2008)'
_computing_structure_solution 'SHELXS-97 (Sheldrick, 2008)'
_diffrn_ambient_temperature 296(2)
_diffrn_detector_area_resol_mean 0
_diffrn_measured_fraction_theta_full 1.000
_diffrn_measured_fraction_theta_max 1.000
_diffrn_measurement_device_type 'BRUKER apex II'
_diffrn_measurement_method '0.5 wide w/ exposures'
_diffrn_radiation_monochromator 'Quazar optics'
_diffrn_radiation_source 'Imus microfocused '
_diffrn_radiation_type MoK\a
_diffrn_radiation_wavelength 0.71073
_diffrn_reflns_av_R_equivalents 0.1551
_diffrn_reflns_av_sigmaI/netI 0.0684
_diffrn_reflns_limit_h_max 5
_diffrn_reflns_limit_h_min -5
_diffrn_reflns_limit_k_max 12
_diffrn_reflns_limit_k_min -12
_diffrn_reflns_limit_l_max 7
_diffrn_reflns_limit_l_min -6
_diffrn_reflns_number 3327
_diffrn_reflns_theta_full 27.56
_diffrn_reflns_theta_max 27.56
_diffrn_reflns_theta_min 3.78
_exptl_absorpt_coefficient_mu 33.145
_exptl_absorpt_correction_T_max 0.551
_exptl_absorpt_correction_T_min 0.456
_exptl_absorpt_correction_type numerical
_exptl_absorpt_process_details shelxprep
_exptl_crystal_colour Garnet
_exptl_crystal_density_diffrn 6.231
_exptl_crystal_density_meas ?
_exptl_crystal_density_method 'not measured'
_exptl_crystal_description Acicular
_exptl_crystal_F_000 334
_exptl_crystal_size_max 0.075
_exptl_crystal_size_mid 0.020
_exptl_crystal_size_min 0.018
_refine_diff_density_max 4.749
_refine_diff_density_min -2.571
_refine_diff_density_rms 0.644
_refine_ls_extinction_method none
_refine_ls_goodness_of_fit_ref 1.860
_refine_ls_hydrogen_treatment none
_refine_ls_matrix_type full
_refine_ls_number_parameters 38
_refine_ls_number_reflns 512
_refine_ls_number_restraints 0
_refine_ls_restrained_S_all 1.860
_refine_ls_R_factor_all 0.0376
_refine_ls_R_factor_gt 0.0373
_refine_ls_shift/su_max 0.000
_refine_ls_shift/su_mean 0.000
_refine_ls_structure_factor_coef Fsqd
_refine_ls_weighting_details 'calc w=1/[\s^2^(Fo^2^)+(0.0038P)^2^+1.3171P] where P=(Fo^2^+2Fc^2^)/3'
_refine_ls_weighting_scheme calc
_refine_ls_wR_factor_gt 0.1111
_refine_ls_wR_factor_ref 0.1114
_reflns_number_gt 508
_reflns_number_total 512
_reflns_threshold_expression >2sigma(I)
_cod_data_source_file ic500181t_si_001.cif
_cod_data_source_block NpO2SeO3
_cod_depositor_comments
;
The following automatic conversions were performed:

'_chemical_melting_point' value 'N/A' was changed to '?' - the value
is undefined or not given.

Automatic conversion script
Id: cif_fix_values 2281 2013-09-26 08:29:07Z andrius 

 Adding full bibliography for 4340084--4340085.cif.

The following automatic conversions were performed:

'_exptl_crystal_density_meas' value 'N/A' was changed to '?' - the
value is perceived as not measured.

Automatic conversion script
Id: cif_fix_values 3008 2015-01-20 13:52:24Z robertas 
;
_cod_original_sg_symbol_H-M p21/m
_cod_database_code 4340085

loop_
_symmetry_equiv_pos_as_xyz
'x, y, z'
'-x, y+1/2, -z'
'-x, -y, -z'
'x, -y-1/2, z'

loop_
_atom_site_label
_atom_site_type_symbol
_atom_site_fract_x
_atom_site_fract_y
_atom_site_fract_z
_atom_site_U_iso_or_equiv
_atom_site_adp_type
_atom_site_occupancy
_atom_site_symmetry_multiplicity
_atom_site_calc_flag
_atom_site_refinement_flags
Np1 Np 0.5000 0.5000 0.0000 0.0100(3) Uani 1 2 d S
Se1 Se 0.0820(5) 0.7500 0.3124(4) 0.0113(4) Uani 1 2 d S
O3 O 0.466(3) 0.7500 0.221(3) 0.016(3) Uani 1 2 d S
O2 O -0.011(2) 0.6032(9) 0.1383(17) 0.017(2) Uani 1 1 d .
O1 O 0.503(3) 0.5941(9) -0.2796(16) 0.025(3) Uani 1 1 d .

loop_
_atom_site_aniso_label
_atom_site_aniso_U_11
_atom_site_aniso_U_22
_atom_site_aniso_U_33
_atom_site_aniso_U_23
_atom_site_aniso_U_13
_atom_site_aniso_U_12
Np1 0.0067(6) 0.0055(4) 0.0179(4) -0.00115(17) 0.0012(7) -0.00014(16)
Se1 0.0108(8) 0.0060(5) 0.0171(7) 0.000 0.0023(8) 0.000
O3 0.002(6) 0.012(4) 0.033(7) 0.000 0.001(6) 0.000
O2 0.010(5) 0.017(3) 0.025(5) -0.011(3) 0.000(4) 0.000(3)
O1 0.051(9) 0.017(4) 0.008(3) 0.002(3) -0.003(5) 0.001(4)

loop_
_atom_type_symbol
_atom_type_description
_atom_type_scat_dispersion_real
_atom_type_scat_dispersion_imag
_atom_type_scat_source
O O 0.0106 0.0060 'International Tables Vol C Tables 4.2.6.8 and 6.1.1.4'
Se Se -0.0929 2.2259 'International Tables Vol C Tables 4.2.6.8 and 6.1.1.4'
Np Np -11.4937 4.1493 'International Tables Vol C Tables 4.2.6.8 and 6.1.1.4'

loop_
_geom_angle_atom_site_label_1
_geom_angle_atom_site_label_2
_geom_angle_atom_site_label_3
_geom_angle
_geom_angle_site_symmetry_1
_geom_angle_site_symmetry_3
O1 Np1 O1 179.999(2) . 3_665
O1 Np1 O2 86.4(5) . 3_565
O1 Np1 O2 93.6(5) 3_665 3_565
O1 Np1 O2 93.6(5) . 1_655
O1 Np1 O2 86.4(5) 3_665 1_655
O2 Np1 O2 180.0(4) 3_565 1_655
O1 Np1 O2 85.6(5) . 3_665
O1 Np1 O2 94.4(5) 3_665 3_665
O2 Np1 O2 120.7(3) 3_565 3_665
O2 Np1 O2 59.3(3) 1_655 3_665
O1 Np1 O2 94.4(5) . .
O1 Np1 O2 85.6(5) 3_665 .
O2 Np1 O2 59.3(3) 3_565 .
O2 Np1 O2 120.7(3) 1_655 .
O2 Np1 O2 180.0(4) 3_665 .
O1 Np1 O3 87.4(4) . .
O1 Np1 O3 92.6(4) 3_665 .
O2 Np1 O3 116.4(4) 3_565 .
O2 Np1 O3 63.6(4) 1_655 .
O2 Np1 O3 121.7(4) 3_665 .
O2 Np1 O3 58.3(4) . .
O1 Np1 O3 92.6(4) . 3_665
O1 Np1 O3 87.4(4) 3_665 3_665
O2 Np1 O3 63.6(4) 3_565 3_665
O2 Np1 O3 116.4(4) 1_655 3_665
O2 Np1 O3 58.3(4) 3_665 3_665
O2 Np1 O3 121.7(4) . 3_665
O3 Np1 O3 180.0 . 3_665
O1 Np1 Se1 95.5(3) . .
O1 Np1 Se1 84.5(3) 3_665 .
O2 Np1 Se1 88.2(2) 3_565 .
O2 Np1 Se1 91.8(2) 1_655 .
O2 Np1 Se1 151.0(2) 3_665 .
O2 Np1 Se1 29.0(2) . .
O3 Np1 Se1 29.9(3) . .
O3 Np1 Se1 150.1(3) 3_665 .
O1 Np1 Se1 84.5(3) . 3_665
O1 Np1 Se1 95.5(3) 3_665 3_665
O2 Np1 Se1 91.8(2) 3_565 3_665
O2 Np1 Se1 88.2(2) 1_655 3_665
O2 Np1 Se1 29.0(2) 3_665 3_665
O2 Np1 Se1 151.0(2) . 3_665
O3 Np1 Se1 150.1(3) . 3_665
O3 Np1 Se1 29.9(3) 3_665 3_665
Se1 Np1 Se1 180.0 . 3_665
O2 Se1 O2 106.2(6) 4_575 .
O2 Se1 O3 93.6(5) 4_575 .
O2 Se1 O3 93.6(5) . .
O2 Se1 Np1 113.2(3) 4_575 .
O2 Se1 Np1 45.4(3) . .
O3 Se1 Np1 49.4(2) . .
O2 Se1 Np1 45.4(3) 4_575 2_655
O2 Se1 Np1 113.2(3) . 2_655
O3 Se1 Np1 49.4(2) . 2_655
Np1 Se1 Np1 86.58(5) . 2_655
Se1 O3 Np1 100.7(4) . .
Se1 O3 Np1 100.7(4) . 2_655
Np1 O3 Np1 125.0(6) . 2_655
Se1 O2 Np1 133.5(5) . 1_455
Se1 O2 Np1 105.6(5) . .
Np1 O2 Np1 120.7(3) 1_455 .

loop_
_geom_bond_atom_site_label_1
_geom_bond_atom_site_label_2
_geom_bond_distance
_geom_bond_site_symmetry_2
Np1 O1 1.737(9) .
Np1 O1 1.737(9) 3_665
Np1 O2 2.405(10) 3_565
Np1 O2 2.405(10) 1_655
Np1 O2 2.485(10) 3_665
Np1 O2 2.485(10) .
Np1 O3 2.599(7) .
Np1 O3 2.599(7) 3_665
Np1 Se1 3.3624(15) .
Np1 Se1 3.3624(15) 3_665
Se1 O2 1.693(8) 4_575
Se1 O2 1.693(8) .
Se1 O3 1.706(14) .
Se1 Np1 3.3624(15) 2_655
O3 Np1 2.599(7) 2_655
O2 Np1 2.405(10) 1_455
